data_7017743
loop_
_publ_author_name
'Zhang, Jie'
'Zhang, Zhengxing'
'Chen, Zhenxia'
'Zhou, Xigeng'

_publ_section_title
;
 Oxidation and coupling of \b-diketiminate ligand in lanthanide complexes:
 novel eight-nuclear lanthanide clusters with \m-, \m3-Cl, and \m4-O
 bridge.
;
_journal_issue 2
_journal_name_full 'Dalton transactions (Cambridge, England : 2003)'
_journal_page_first 357
_journal_page_last 359
_journal_paper_doi 10.1039/c1dt11383f
_journal_volume 41
_journal_year 2012
_chemical_formula_moiety 'C29 H40 N2 O'
_chemical_formula_sum 'C29 H40 N2 O'
_chemical_formula_weight 432.63
_chemical_name_systematic
;
?
;
_space_group_IT_number 2
_symmetry_cell_setting triclinic
_symmetry_space_group_name_Hall '-P 1'
_symmetry_space_group_name_H-M 'P -1'
_atom_sites_solution_hydrogens geom
_atom_sites_solution_primary direct
_atom_sites_solution_secondary difmap
_audit_creation_method SHELXL-97
_cell_angle_alpha 85.265(7)
_cell_angle_beta 73.552(7)
_cell_angle_gamma 66.988(6)
_cell_formula_units_Z 2
_cell_length_a 9.177(5)
_cell_length_b 10.603(5)
_cell_length_c 15.394(8)
_cell_measurement_reflns_used 1605
_cell_measurement_temperature 293(2)
_cell_measurement_theta_max 21.846
_cell_measurement_theta_min 2.466
_cell_volume 1321.6(12)
_computing_cell_refinement 'Bruker SMART'
_computing_data_collection 'Bruker SMART'
_computing_data_reduction 'Bruker SHELXTL'
_computing_molecular_graphics 'Bruker SHELXTL'
_computing_publication_material 'Bruker SHELXTL'
_computing_structure_refinement 'SHELXL-97 (Sheldrick, 1997)'
_computing_structure_solution 'SHELXS-97 (Sheldrick, 1990)'
_diffrn_ambient_temperature 293(2)
_diffrn_measured_fraction_theta_full 0.981
_diffrn_measured_fraction_theta_max 0.981
_diffrn_measurement_device_type 'CCD area detector'
_diffrn_measurement_method 'phi and omega scans'
_diffrn_radiation_monochromator graphite
_diffrn_radiation_source 'fine-focus sealed tube'
_diffrn_radiation_type MoK\a
_diffrn_radiation_wavelength 0.71073
_diffrn_reflns_av_R_equivalents 0.0651
_diffrn_reflns_av_sigmaI/netI 0.0765
_diffrn_reflns_limit_h_max 10
_diffrn_reflns_limit_h_min -10
_diffrn_reflns_limit_k_max 12
_diffrn_reflns_limit_k_min -12
_diffrn_reflns_limit_l_max 18
_diffrn_reflns_limit_l_min -13
_diffrn_reflns_number 5497
_diffrn_reflns_theta_full 25.01
_diffrn_reflns_theta_max 25.01
_diffrn_reflns_theta_min 2.09
_exptl_absorpt_coefficient_mu 0.065
_exptl_absorpt_correction_T_max 0.9935
_exptl_absorpt_correction_T_min 0.9903
_exptl_absorpt_correction_type multi-scan
_exptl_absorpt_process_details sadabs
_exptl_crystal_colour orange
_exptl_crystal_density_diffrn 1.087
_exptl_crystal_density_method 'not measured'
_exptl_crystal_description prism
_exptl_crystal_F_000 472
_exptl_crystal_size_max 0.15
_exptl_crystal_size_mid 0.15
_exptl_crystal_size_min 0.10
_refine_diff_density_max 0.351
_refine_diff_density_min -0.365
_refine_diff_density_rms 0.077
_refine_ls_extinction_coef 0.022(7)
_refine_ls_extinction_expression Fc^*^=kFc[1+0.001xFc^2^\l^3^/sin(2\q)]^-1/4^
_refine_ls_extinction_method SHELXL
_refine_ls_goodness_of_fit_ref 0.929
_refine_ls_hydrogen_treatment constr
_refine_ls_matrix_type full
_refine_ls_number_parameters 290
_refine_ls_number_reflns 4578
_refine_ls_number_restraints 12
_refine_ls_restrained_S_all 0.930
_refine_ls_R_factor_all 0.1362
_refine_ls_R_factor_gt 0.0932
_refine_ls_shift/su_max 0.000
_refine_ls_shift/su_mean 0.000
_refine_ls_structure_factor_coef Fsqd
_refine_ls_weighting_details 'calc w=1/[\s^2^(Fo^2^)+(0.1764P)^2^+0.0000P] where P=(Fo^2^+2Fc^2^)/3'
_refine_ls_weighting_scheme calc
_refine_ls_wR_factor_gt 0.2381
_refine_ls_wR_factor_ref 0.2682
_reflns_number_gt 2541
_reflns_number_total 4578
_reflns_threshold_expression >2sigma(I)
_cod_data_source_file c1dt11383f.txt
_cod_data_source_block f90619c
_cod_depositor_comments
;
The following automatic conversions were performed:

'_symmetry_cell_setting' value 'Triclinic' changed to 'triclinic'
according to /home/saulius/struct/CIF-dictionaries/cif_core.dic
dictionary named 'cif_core.dic' version 2.4.1 from 2010-06-29.

Automatic conversion script
Id: cif_fix_values 1715 2011-07-08 13:25:40Z adriana 
;
_cod_original_cell_volume 1321.5(11)
_cod_original_sg_symbol_H-M P-1
_cod_database_code 7017743

loop_
_symmetry_equiv_pos_as_xyz
'x, y, z'
'-x, -y, -z'

loop_
_atom_site_label
_atom_site_type_symbol
_atom_site_fract_x
_atom_site_fract_y
_atom_site_fract_z
_atom_site_U_iso_or_equiv
_atom_site_adp_type
_atom_site_occupancy
_atom_site_symmetry_multiplicity
_atom_site_calc_flag
_atom_site_refinement_flags
N1 N 0.2530(3) 0.3783(3) 0.25798(16) 0.0451(7) Uani 1 1 d .
N2 N 0.1406(3) 0.7095(2) 0.17378(16) 0.0417(6) Uani 1 1 d .
O1 O 0.0331(4) 0.4481(3) 0.13473(18) 0.0773(9) Uani 1 1 d .
C1 C -0.0086(5) 0.5564(4) 0.3426(2) 0.0721(11) Uani 1 1 d .
H1A H 0.0289 0.5228 0.3954 0.108 Uiso 1 1 calc R
H1B H -0.1095 0.5449 0.3483 0.108 Uiso 1 1 calc R
H1C H -0.0269 0.6519 0.3369 0.108 Uiso 1 1 calc R
C2 C 0.1177(4) 0.4786(3) 0.26103(19) 0.0427(8) Uani 1 1 d .
C3 C 0.0809(4) 0.5159(3) 0.1704(2) 0.0455(8) Uani 1 1 d .
C4 C 0.0982(4) 0.6433(3) 0.1269(2) 0.0430(8) Uani 1 1 d .
C5 C 0.0617(5) 0.6802(4) 0.0380(2) 0.0589(9) Uani 1 1 d .
H5A H 0.0785 0.7630 0.0183 0.088 Uiso 1 1 calc R
H5B H -0.0507 0.6941 0.0441 0.088 Uiso 1 1 calc R
H5C H 0.1335 0.6074 -0.0058 0.088 Uiso 1 1 calc R
C6 C 0.3008(4) 0.3312(3) 0.33951(19) 0.0443(8) Uani 1 1 d .
C7 C 0.2570(5) 0.2279(3) 0.3879(2) 0.0542(9) Uani 1 1 d .
C8 C 0.3140(5) 0.1808(4) 0.4639(2) 0.0655(10) Uani 1 1 d .
H8A H 0.2837 0.1142 0.4983 0.079 Uiso 1 1 calc R
C9 C 0.4131(5) 0.2300(4) 0.4892(2) 0.0712(12) Uani 1 1 d .
H9A H 0.4504 0.1966 0.5400 0.085 Uiso 1 1 calc R
C10 C 0.4576(5) 0.3290(4) 0.4393(2) 0.0690(11) Uani 1 1 d .
H10A H 0.5248 0.3625 0.4572 0.083 Uiso 1 1 calc R
C11 C 0.4052(4) 0.3803(3) 0.3633(2) 0.0529(9) Uani 1 1 d .
C12 C 0.1493(5) 0.1684(4) 0.3611(3) 0.0685(11) Uani 1 1 d .
H12A H 0.1306 0.2081 0.3035 0.082 Uiso 1 1 calc R
C13 C -0.0182(6) 0.2062(5) 0.4302(4) 0.1077(17) Uani 1 1 d .
H13A H -0.0700 0.3040 0.4390 0.161 Uiso 1 1 calc R
H13B H -0.0043 0.1649 0.4867 0.161 Uiso 1 1 calc R
H13C H -0.0858 0.1736 0.4084 0.161 Uiso 1 1 calc R
C14 C 0.2329(7) 0.0138(4) 0.3459(3) 0.0969(15) Uani 1 1 d .
H14A H 0.3373 -0.0087 0.3013 0.145 Uiso 1 1 calc R
H14B H 0.1648 -0.0192 0.3249 0.145 Uiso 1 1 calc R
H14C H 0.2495 -0.0284 0.4018 0.145 Uiso 1 1 calc R
C15 C 0.4607(5) 0.4866(4) 0.3073(2) 0.0594(10) Uani 1 1 d .
H15A H 0.4305 0.4929 0.2504 0.071 Uiso 1 1 calc R
C16 C 0.3795(10) 0.6240(5) 0.3502(4) 0.145(3) Uani 1 1 d U
H16A H 0.4191 0.6862 0.3114 0.217 Uiso 1 1 calc R
H16B H 0.4036 0.6214 0.4072 0.217 Uiso 1 1 calc R
H16C H 0.2627 0.6546 0.3600 0.217 Uiso 1 1 calc R
C17 C 0.6418(8) 0.4426(8) 0.2832(6) 0.199(4) Uani 1 1 d U
H17A H 0.6734 0.5106 0.2469 0.299 Uiso 1 1 calc R
H17B H 0.6929 0.3568 0.2496 0.299 Uiso 1 1 calc R
H17C H 0.6766 0.4318 0.3376 0.299 Uiso 1 1 calc R
C18 C 0.1501(4) 0.8390(3) 0.14655(18) 0.0415(7) Uani 1 1 d .
C19 C 0.3036(4) 0.8468(3) 0.1119(2) 0.0456(8) Uani 1 1 d .
C20 C 0.3107(5) 0.9751(4) 0.0965(2) 0.0577(9) Uani 1 1 d .
H20A H 0.4126 0.9816 0.0730 0.069 Uiso 1 1 calc R
C21 C 0.1721(5) 1.0918(4) 0.1150(2) 0.0622(10) Uani 1 1 d .
H21A H 0.1801 1.1769 0.1050 0.075 Uiso 1 1 calc R
C22 C 0.0196(5) 1.0840(3) 0.1485(2) 0.0588(9) Uani 1 1 d .
H22A H -0.0746 1.1642 0.1602 0.071 Uiso 1 1 calc R
C23 C 0.0047(4) 0.9581(3) 0.1649(2) 0.0468(8) Uani 1 1 d .
C24 C 0.4601(4) 0.7166(4) 0.0881(2) 0.0590(10) Uani 1 1 d .
H24A H 0.4373 0.6428 0.1245 0.071 Uiso 1 1 calc R
C25 C 0.5037(5) 0.6758(4) -0.0114(3) 0.0843(13) Uani 1 1 d .
H25A H 0.6013 0.5934 -0.0255 0.126 Uiso 1 1 calc R
H25B H 0.5228 0.7480 -0.0486 0.126 Uiso 1 1 calc R
H25C H 0.4144 0.6601 -0.0227 0.126 Uiso 1 1 calc R
C26 C 0.6055(5) 0.7309(5) 0.1094(3) 0.0885(14) Uani 1 1 d .
H26A H 0.5766 0.7559 0.1724 0.133 Uiso 1 1 calc R
H26B H 0.6329 0.8007 0.0730 0.133 Uiso 1 1 calc R
H26C H 0.6985 0.6452 0.0964 0.133 Uiso 1 1 calc R
C27 C -0.1642(4) 0.9529(4) 0.2053(2) 0.0569(9) Uani 1 1 d .
H27A H -0.1532 0.8587 0.1968 0.068 Uiso 1 1 calc R
C28 C -0.2220(6) 0.9851(6) 0.3064(3) 0.0966(15) Uani 1 1 d .
H28A H -0.1408 0.9242 0.3346 0.145 Uiso 1 1 calc R
H28B H -0.3241 0.9734 0.3317 0.145 Uiso 1 1 calc R
H28C H -0.2377 1.0781 0.3169 0.145 Uiso 1 1 calc R
C29 C -0.2929(6) 1.0465(5) 0.1594(3) 0.0924(14) Uani 1 1 d .
H29A H -0.2564 1.0229 0.0958 0.139 Uiso 1 1 calc R
H29B H -0.3082 1.1401 0.1676 0.139 Uiso 1 1 calc R
H29C H -0.3952 1.0355 0.1858 0.139 Uiso 1 1 calc R

loop_
_atom_site_aniso_label
_atom_site_aniso_U_11
_atom_site_aniso_U_22
_atom_site_aniso_U_33
_atom_site_aniso_U_23
_atom_site_aniso_U_13
_atom_site_aniso_U_12
N1 0.0533(18) 0.0379(15) 0.0449(14) 0.0086(11) -0.0154(12) -0.0185(13)
N2 0.0451(16) 0.0349(14) 0.0499(14) 0.0107(11) -0.0182(12) -0.0187(12)
O1 0.116(2) 0.0576(17) 0.0947(19) 0.0240(14) -0.0641(17) -0.0505(17)
C1 0.066(3) 0.061(3) 0.070(2) 0.0069(19) -0.0113(19) -0.010(2)
C2 0.046(2) 0.0363(18) 0.0498(18) 0.0060(13) -0.0127(14) -0.0211(15)
C3 0.043(2) 0.0391(18) 0.0618(19) 0.0071(14) -0.0234(15) -0.0178(15)
C4 0.0373(18) 0.0395(18) 0.0521(18) 0.0063(14) -0.0163(14) -0.0129(14)
C5 0.075(3) 0.055(2) 0.057(2) 0.0192(16) -0.0306(18) -0.0310(19)
C6 0.051(2) 0.0398(18) 0.0401(16) 0.0080(13) -0.0135(14) -0.0154(15)
C7 0.068(2) 0.046(2) 0.0479(18) 0.0135(15) -0.0185(16) -0.0213(17)
C8 0.083(3) 0.064(2) 0.050(2) 0.0233(17) -0.0227(19) -0.031(2)
C9 0.087(3) 0.074(3) 0.056(2) 0.0216(19) -0.038(2) -0.026(2)
C10 0.081(3) 0.077(3) 0.062(2) 0.0126(19) -0.037(2) -0.034(2)
C11 0.059(2) 0.052(2) 0.0492(19) 0.0043(15) -0.0172(16) -0.0209(17)
C12 0.094(3) 0.061(3) 0.068(2) 0.0285(18) -0.034(2) -0.045(2)
C13 0.081(4) 0.095(4) 0.152(5) 0.010(3) -0.023(3) -0.047(3)
C14 0.136(5) 0.063(3) 0.109(3) 0.007(2) -0.047(3) -0.048(3)
C15 0.070(3) 0.053(2) 0.066(2) 0.0088(17) -0.0260(18) -0.0314(19)
C16 0.234(8) 0.063(4) 0.115(4) -0.002(3) 0.002(4) -0.068(4)
C17 0.086(5) 0.128(6) 0.316(10) 0.103(6) 0.012(5) -0.037(4)
C18 0.052(2) 0.0363(18) 0.0421(16) 0.0100(13) -0.0190(14) -0.0202(15)
C19 0.046(2) 0.0456(19) 0.0480(17) 0.0128(14) -0.0136(14) -0.0215(15)
C20 0.065(3) 0.050(2) 0.061(2) 0.0129(16) -0.0109(17) -0.0313(19)
C21 0.089(3) 0.037(2) 0.063(2) 0.0146(16) -0.018(2) -0.031(2)
C22 0.070(3) 0.037(2) 0.061(2) 0.0077(15) -0.0163(18) -0.0142(17)
C23 0.055(2) 0.0380(19) 0.0482(18) 0.0083(13) -0.0173(15) -0.0185(16)
C24 0.047(2) 0.049(2) 0.078(2) 0.0198(17) -0.0124(17) -0.0221(17)
C25 0.070(3) 0.069(3) 0.086(3) -0.005(2) -0.005(2) -0.008(2)
C26 0.060(3) 0.086(3) 0.127(4) 0.031(3) -0.036(3) -0.033(2)
C27 0.049(2) 0.046(2) 0.070(2) 0.0078(16) -0.0145(17) -0.0152(16)
C28 0.074(3) 0.130(4) 0.075(3) 0.012(3) -0.007(2) -0.040(3)
C29 0.072(3) 0.087(3) 0.124(4) 0.022(3) -0.048(3) -0.025(3)

loop_
_atom_type_symbol
_atom_type_description
_atom_type_scat_dispersion_real
_atom_type_scat_dispersion_imag
_atom_type_scat_source
C C 0.0033 0.0016 'International Tables Vol C Tables 4.2.6.8 and 6.1.1.4'
H H 0.0000 0.0000 'International Tables Vol C Tables 4.2.6.8 and 6.1.1.4'
N N 0.0061 0.0033 'International Tables Vol C Tables 4.2.6.8 and 6.1.1.4'
O O 0.0106 0.0060 'International Tables Vol C Tables 4.2.6.8 and 6.1.1.4'

loop_
_geom_angle_atom_site_label_1
_geom_angle_atom_site_label_2
_geom_angle_atom_site_label_3
_geom_angle
C2 N1 C6 120.3(3)
C4 N2 C18 121.7(2)
C2 C1 H1A 109.5
C2 C1 H1B 109.5
H1A C1 H1B 109.5
C2 C1 H1C 109.5
H1A C1 H1C 109.5
H1B C1 H1C 109.5
N1 C2 C1 127.6(3)
N1 C2 C3 114.8(3)
C1 C2 C3 117.6(3)
O1 C3 C4 120.3(3)
O1 C3 C2 121.2(3)
C4 C3 C2 118.5(3)
N2 C4 C5 127.5(3)
N2 C4 C3 114.0(3)
C5 C4 C3 118.5(3)
C4 C5 H5A 109.5
C4 C5 H5B 109.5
H5A C5 H5B 109.5
C4 C5 H5C 109.5
H5A C5 H5C 109.5
H5B C5 H5C 109.5
C11 C6 C7 121.4(3)
C11 C6 N1 118.3(3)
C7 C6 N1 120.0(3)
C8 C7 C6 117.6(3)
C8 C7 C12 119.9(3)
C6 C7 C12 122.5(3)
C9 C8 C7 121.6(3)
C9 C8 H8A 119.2
C7 C8 H8A 119.2
C8 C9 C10 119.7(3)
C8 C9 H9A 120.2
C10 C9 H9A 120.2
C9 C10 C11 121.7(4)
C9 C10 H10A 119.1
C11 C10 H10A 119.1
C10 C11 C6 117.9(3)
C10 C11 C15 120.8(3)
C6 C11 C15 121.3(3)
C14 C12 C7 111.9(4)
C14 C12 C13 110.2(4)
C7 C12 C13 111.9(3)
C14 C12 H12A 107.5
C7 C12 H12A 107.5
C13 C12 H12A 107.5
C12 C13 H13A 109.5
C12 C13 H13B 109.5
H13A C13 H13B 109.5
C12 C13 H13C 109.5
H13A C13 H13C 109.5
H13B C13 H13C 109.5
C12 C14 H14A 109.5
C12 C14 H14B 109.5
H14A C14 H14B 109.5
C12 C14 H14C 109.5
H14A C14 H14C 109.5
H14B C14 H14C 109.5
C16 C15 C17 110.5(5)
C16 C15 C11 113.6(3)
C17 C15 C11 111.3(4)
C16 C15 H15A 107.0
C17 C15 H15A 107.0
C11 C15 H15A 107.0
C15 C16 H16A 109.5
C15 C16 H16B 109.5
H16A C16 H16B 109.5
C15 C16 H16C 109.5
H16A C16 H16C 109.5
H16B C16 H16C 109.5
C15 C17 H17A 109.5
C15 C17 H17B 109.5
H17A C17 H17B 109.5
C15 C17 H17C 109.5
H17A C17 H17C 109.5
H17B C17 H17C 109.5
C19 C18 C23 121.1(3)
C19 C18 N2 119.4(3)
C23 C18 N2 119.1(3)
C20 C19 C18 118.4(3)
C20 C19 C24 120.9(3)
C18 C19 C24 120.7(3)
C21 C20 C19 121.6(3)
C21 C20 H20A 119.2
C19 C20 H20A 119.2
C20 C21 C22 120.0(3)
C20 C21 H21A 120.0
C22 C21 H21A 120.0
C21 C22 C23 121.0(3)
C21 C22 H22A 119.5
C23 C22 H22A 119.5
C22 C23 C18 117.9(3)
C22 C23 C27 119.8(3)
C18 C23 C27 122.3(3)
C26 C24 C25 110.4(3)
C26 C24 C19 112.8(3)
C25 C24 C19 110.0(3)
C26 C24 H24A 107.8
C25 C24 H24A 107.8
C19 C24 H24A 107.8
C24 C25 H25A 109.5
C24 C25 H25B 109.5
H25A C25 H25B 109.5
C24 C25 H25C 109.5
H25A C25 H25C 109.5
H25B C25 H25C 109.5
C24 C26 H26A 109.5
C24 C26 H26B 109.5
H26A C26 H26B 109.5
C24 C26 H26C 109.5
H26A C26 H26C 109.5
H26B C26 H26C 109.5
C28 C27 C23 110.6(3)
C28 C27 C29 110.4(4)
C23 C27 C29 113.4(3)
C28 C27 H27A 107.4
C23 C27 H27A 107.4
C29 C27 H27A 107.4
C27 C28 H28A 109.5
C27 C28 H28B 109.5
H28A C28 H28B 109.5
C27 C28 H28C 109.5
H28A C28 H28C 109.5
H28B C28 H28C 109.5
C27 C29 H29A 109.5
C27 C29 H29B 109.5
H29A C29 H29B 109.5
C27 C29 H29C 109.5
H29A C29 H29C 109.5
H29B C29 H29C 109.5

loop_
_geom_bond_atom_site_label_1
_geom_bond_atom_site_label_2
_geom_bond_distance
N1 C2 1.272(4)
N1 C6 1.433(4)
N2 C4 1.272(4)
N2 C18 1.431(4)
O1 C3 1.208(4)
C1 C2 1.484(5)
C1 H1A 0.9600
C1 H1B 0.9600
C1 H1C 0.9600
C2 C3 1.513(4)
C3 C4 1.502(4)
C4 C5 1.486(4)
C5 H5A 0.9600
C5 H5B 0.9600
C5 H5C 0.9600
C6 C11 1.393(5)
C6 C7 1.399(4)
C7 C8 1.393(5)
C7 C12 1.519(5)
C8 C9 1.362(5)
C8 H8A 0.9300
C9 C10 1.372(5)
C9 H9A 0.9300
C10 C11 1.381(5)
C10 H10A 0.9300
C11 C15 1.520(5)
C12 C14 1.520(6)
C12 C13 1.522(6)
C12 H12A 0.9800
C13 H13A 0.9600
C13 H13B 0.9600
C13 H13C 0.9600
C14 H14A 0.9600
C14 H14B 0.9600
C14 H14C 0.9600
C15 C16 1.465(6)
C15 C17 1.481(7)
C15 H15A 0.9800
C16 H16A 0.9600
C16 H16B 0.9600
C16 H16C 0.9600
C17 H17A 0.9600
C17 H17B 0.9600
C17 H17C 0.9600
C18 C19 1.392(4)
C18 C23 1.408(4)
C19 C20 1.384(4)
C19 C24 1.529(5)
C20 C21 1.361(5)
C20 H20A 0.9300
C21 C22 1.381(5)
C21 H21A 0.9300
C22 C23 1.390(4)
C22 H22A 0.9300
C23 C27 1.519(5)
C24 C26 1.525(5)
C24 C25 1.523(5)
C24 H24A 0.9800
C25 H25A 0.9600
C25 H25B 0.9600
C25 H25C 0.9600
C26 H26A 0.9600
C26 H26B 0.9600
C26 H26C 0.9600
C27 C28 1.517(5)
C27 C29 1.523(5)
C27 H27A 0.9800
C28 H28A 0.9600
C28 H28B 0.9600
C28 H28C 0.9600
C29 H29A 0.9600
C29 H29B 0.9600
C29 H29C 0.9600
